data_7706586
loop_
_publ_author_name
'Schlachter, Adrien'
'Juvenal, Frank'
'Kinghat Tangou, Rodolphe'
'Khatyr, Abderrahim'
'Guyon, Fabrice'
'Karsenti, Paul-Ludovic'
'Strohmann, Carsten'
'Kubicki, Marek M.'
'Rousselin, Yoann'
'Harvey, Pierre D.'
'Knorr, Michael'

_publ_section_title
;
 2-Azabutadiene complexes of rhenium(I): <i>S</i>,<i>N</i>-chelated
 species with photophysical properties heavily governed by the ligand
 hidden traits.
;
_journal_issue 8
_journal_name_full 'Dalton transactions (Cambridge, England : 2003)'
_journal_page_first 2945
_journal_page_last 2963
_journal_paper_doi 10.1039/d0dt04183a
_journal_volume 50
_journal_year 2021
_chemical_formula_moiety 'C30 H21 Cl N O3 Re S2, 2(C H Cl3)'
_chemical_formula_sum 'C32 H23 Cl7 N O3 Re S2'
_chemical_formula_weight 967.98
_space_group_crystal_system monoclinic
_space_group_IT_number 14
_space_group_name_Hall '-P 2yn'
_space_group_name_H-M_alt 'P 1 21/n 1'
_atom_sites_solution_hydrogens geom
_audit_creation_date 2020-06-10
_audit_creation_method
;
Olex2 1.2
(compiled 2018.05.29 svn.r3508 for OlexSys, GUI svn.r5506)
;
_audit_update_record
;
2020-06-10 deposited with the CCDC.	2021-02-01 downloaded from the CCDC.
;
_cell_angle_alpha 90
_cell_angle_beta 94.956(12)
_cell_angle_gamma 90
_cell_formula_units_Z 4
_cell_length_a 16.739(8)
_cell_length_b 9.579(5)
_cell_length_c 22.898(9)
_cell_measurement_reflns_used 699
_cell_measurement_temperature 173
_cell_measurement_theta_max 18.4
_cell_measurement_theta_min 2.8
_cell_volume 3658(3)
_computing_molecular_graphics 'Olex2 (Dolomanov et al., 2009)'
_computing_publication_material 'Olex2 (Dolomanov et al., 2009)'
_computing_structure_refinement 'ShelXL (Sheldrick, 2015)'
_diffrn_ambient_temperature 173.15
_diffrn_detector 'Bruker APEX2 area detector'
_diffrn_detector_area_resol_mean 7.9
_diffrn_detector_type 'CCD area detector'
_diffrn_measured_fraction_theta_full 0.932
_diffrn_measured_fraction_theta_max 0.932
_diffrn_measurement_device 'three-circle diffractometer'
_diffrn_measurement_device_type 'Bruker Apex2'
_diffrn_measurement_method '\w and \f scans'
_diffrn_radiation_monochromator 'mirror optics'
_diffrn_radiation_probe x-ray
_diffrn_radiation_type MoK\a
_diffrn_radiation_wavelength 0.71073
_diffrn_reflns_av_R_equivalents 0.0297
_diffrn_reflns_av_unetI/netI 0.0469
_diffrn_reflns_Laue_measured_fraction_full 0.932
_diffrn_reflns_Laue_measured_fraction_max 0.932
_diffrn_reflns_limit_h_max 19
_diffrn_reflns_limit_h_min -19
_diffrn_reflns_limit_k_max 6
_diffrn_reflns_limit_k_min -11
_diffrn_reflns_limit_l_max 20
_diffrn_reflns_limit_l_min -24
_diffrn_reflns_number 11874
_diffrn_reflns_point_group_measured_fraction_full 0.932
_diffrn_reflns_point_group_measured_fraction_max 0.932
_diffrn_reflns_theta_full 24.999
_diffrn_reflns_theta_max 24.999
_diffrn_reflns_theta_min 2.306
_diffrn_source 'microfocus sealed X-ray tube'
_diffrn_source_type 'Incoatec I\ms'
_exptl_absorpt_coefficient_mu 3.982
_exptl_absorpt_correction_T_max 0.7231
_exptl_absorpt_correction_T_min 0.4326
_exptl_absorpt_correction_type multi-scan
_exptl_absorpt_process_details
'SADABS v.2.10 (Bruker,2003) was used for absorption correction. R(int) was 0.0647 before and 0.0297 after correction. The Ratio of minimum to maximum transmission is 0.5983. The \l/2 correction factor is 0.0015.'
_exptl_crystal_colour colourless
_exptl_crystal_colour_primary colourless
_exptl_crystal_density_diffrn 1.758
_exptl_crystal_description block
_exptl_crystal_F_000 1888
_exptl_crystal_size_max 0.4
_exptl_crystal_size_mid 0.4
_exptl_crystal_size_min 0.4
_refine_diff_density_max 1.180
_refine_diff_density_min -0.812
_refine_diff_density_rms 0.116
_refine_ls_extinction_method none
_refine_ls_goodness_of_fit_ref 1.014
_refine_ls_hydrogen_treatment constr
_refine_ls_matrix_type full
_refine_ls_number_parameters 415
_refine_ls_number_reflns 6009
_refine_ls_number_restraints 0
_refine_ls_restrained_S_all 1.014
_refine_ls_R_factor_all 0.0481
_refine_ls_R_factor_gt 0.0361
_refine_ls_shift/su_max 0.012
_refine_ls_shift/su_mean 0.001
_refine_ls_structure_factor_coef Fsqd
_refine_ls_weighting_details 'w=1/[\s^2^(Fo^2^)+(0.0502P)^2^+3.1416P] where P=(Fo^2^+2Fc^2^)/3'
_refine_ls_weighting_scheme calc
_refine_ls_wR_factor_gt 0.0854
_refine_ls_wR_factor_ref 0.0911
_reflns_Friedel_coverage 0.000
_reflns_number_gt 4956
_reflns_number_total 6009
_reflns_threshold_expression 'I > 2\s(I)'
_cod_data_source_file d0dt04183a2.cif
_cod_data_source_block mk150307
_cod_depositor_comments 'Adding full bibliography for 7706579--7706589.cif.'
_cod_database_code 7706586
_shelx_shelxl_version_number 2014/7
_shelx_space_group_comment
;
The symmetry employed for this shelxl refinement is uniquely defined
by the following loop, which should always be used as a source of
symmetry information in preference to the above space-group names.
They are only intended as comments.
;
_shelx_estimated_absorpt_t_max 0.299
_shelx_estimated_absorpt_t_min 0.299
_olex2_refinement_description
;
1. Fixed Uiso
 At 1.2 times of:
  All C(H) groups
2.a Ternary CH refined with riding coordinates:
 C31(H31), C32(H32)
2.b Aromatic/amide H refined with riding coordinates:
 C5(H5), C6(H6), C7(H7), C8(H8), C9(H9), C12(H12), C13(H13), C14(H14),
 C15(H15), C16(H16), C17(H17), C20(H20), C21(H21), C22(H22), C23(H23), C24(H24),
  C26(H26), C27(H27), C28(H28), C29(H29), C30(H30)
;
_olex2_submission_special_instructions 'No special instructions were received'

loop_
_space_group_symop_operation_xyz
'x, y, z'
'-x+1/2, y+1/2, -z+1/2'
'-x, -y, -z'
'x-1/2, -y-1/2, z-1/2'

loop_
_atom_site_label
_atom_site_type_symbol
_atom_site_fract_x
_atom_site_fract_y
_atom_site_fract_z
_atom_site_U_iso_or_equiv
_atom_site_adp_type
_atom_site_occupancy
_atom_site_site_symmetry_order
_atom_site_calc_flag
_atom_site_refinement_flags_posn
_atom_site_refinement_flags_adp
_atom_site_refinement_flags_occupancy
_atom_site_disorder_assembly
_atom_site_disorder_group
Cl Cl 0.00935(8) 0.66243(14) 0.29743(7) 0.0343(3) Uani 1 1 d . . . . .
C1 C 0.0788(3) 0.9434(6) 0.4443(3) 0.0308(13) Uani 1 1 d . . . . .
C2 C 0.1237(3) 0.6796(6) 0.4173(3) 0.0288(13) Uani 1 1 d . . . . .
C3 C -0.0296(3) 0.7399(6) 0.4295(3) 0.0296(13) Uani 1 1 d . . . . .
C4 C -0.0702(3) 1.1272(6) 0.3689(2) 0.0272(13) Uani 1 1 d . . . . .
C5 C -0.1464(3) 1.1350(6) 0.3870(3) 0.0384(15) Uani 1 1 d . . . . .
H5 H -0.1845 1.0635 0.3773 0.046 Uiso 1 1 calc R . . . .
C6 C -0.1663(4) 1.2503(7) 0.4199(3) 0.0509(18) Uani 1 1 d . . . . .
H6 H -0.2174 1.2545 0.4349 0.061 Uiso 1 1 calc R . . . .
C7 C -0.1128(4) 1.3579(7) 0.4311(3) 0.0460(17) Uani 1 1 d . . . . .
H7 H -0.1278 1.4388 0.4516 0.055 Uiso 1 1 calc R . . . .
C8 C -0.0367(4) 1.3466(7) 0.4119(3) 0.0473(17) Uani 1 1 d . . . . .
H8 H 0.0008 1.4202 0.4197 0.057 Uiso 1 1 calc R . . . .
C9 C -0.0143(4) 1.2311(6) 0.3818(3) 0.0393(15) Uani 1 1 d . . . . .
H9 H 0.0385 1.2229 0.3700 0.047 Uiso 1 1 calc R . . . .
C10 C 0.0148(3) 1.0408(6) 0.2756(2) 0.0282(13) Uani 1 1 d . . . . .
C11 C -0.1212(3) 1.1547(6) 0.2159(3) 0.0350(15) Uani 1 1 d . . . . .
C12 C -0.1519(4) 1.0265(8) 0.1966(3) 0.0474(17) Uani 1 1 d . . . . .
H12 H -0.1170 0.9494 0.1928 0.057 Uiso 1 1 calc R . . . .
C13 C -0.2334(4) 1.0115(10) 0.1831(3) 0.067(2) Uani 1 1 d . . . . .
H13 H -0.2551 0.9236 0.1707 0.081 Uiso 1 1 calc R . . . .
C14 C -0.2834(5) 1.1250(13) 0.1877(4) 0.081(3) Uani 1 1 d . . . . .
H14 H -0.3394 1.1156 0.1780 0.097 Uiso 1 1 calc R . . . .
C15 C -0.2522(5) 1.2500(12) 0.2061(4) 0.078(3) Uani 1 1 d . . . . .
H15 H -0.2872 1.3272 0.2096 0.094 Uiso 1 1 calc R . . . .
C16 C -0.1710(4) 1.2672(8) 0.2199(3) 0.0536(19) Uani 1 1 d . . . . .
H16 H -0.1499 1.3556 0.2320 0.064 Uiso 1 1 calc R . . . .
C17 C 0.0893(3) 0.9912(6) 0.2732(2) 0.0288(13) Uani 1 1 d . . . . .
H17 H 0.1173 1.0150 0.2402 0.035 Uiso 1 1 calc R . . . .
C18 C 0.2013(3) 0.8615(6) 0.3081(2) 0.0275(13) Uani 1 1 d . . . . .
C19 C 0.2319(3) 0.8534(6) 0.2495(3) 0.0296(13) Uani 1 1 d . . . . .
C20 C 0.1854(3) 0.7896(6) 0.2034(3) 0.0332(14) Uani 1 1 d . . . . .
H20 H 0.1332 0.7564 0.2092 0.040 Uiso 1 1 calc R . . . .
C21 C 0.2153(4) 0.7745(7) 0.1491(3) 0.0395(15) Uani 1 1 d . . . . .
H21 H 0.1836 0.7301 0.1181 0.047 Uiso 1 1 calc R . . . .
C22 C 0.2913(4) 0.8236(6) 0.1396(3) 0.0399(15) Uani 1 1 d . . . . .
H22 H 0.3114 0.8136 0.1023 0.048 Uiso 1 1 calc R . . . .
N N 0.1285(2) 0.9058(4) 0.31681(19) 0.0253(10) Uani 1 1 d . . . . .
C23 C 0.3369(3) 0.8868(6) 0.1850(3) 0.0357(15) Uani 1 1 d . . . . .
H23 H 0.3884 0.9219 0.1785 0.043 Uiso 1 1 calc R . . . .
C24 C 0.3090(3) 0.9002(6) 0.2397(3) 0.0305(13) Uani 1 1 d . . . . .
H24 H 0.3422 0.9412 0.2708 0.037 Uiso 1 1 calc R . . . .
C25 C 0.2566(3) 0.8142(6) 0.3580(3) 0.0288(13) Uani 1 1 d . . . . .
C26 C 0.3041(3) 0.6959(6) 0.3536(3) 0.0374(15) Uani 1 1 d . . . . .
H26 H 0.2992 0.6424 0.3185 0.045 Uiso 1 1 calc R . . . .
C27 C 0.3578(4) 0.6557(7) 0.3987(3) 0.0498(19) Uani 1 1 d . . . . .
H27 H 0.3884 0.5729 0.3958 0.060 Uiso 1 1 calc R . . . .
C28 C 0.3669(4) 0.7372(8) 0.4488(3) 0.0484(18) Uani 1 1 d . . . . .
H28 H 0.4049 0.7105 0.4800 0.058 Uiso 1 1 calc R . . . .
C29 C 0.3223(4) 0.8559(7) 0.4541(3) 0.0409(16) Uani 1 1 d . . . . .
H29 H 0.3297 0.9107 0.4887 0.049 Uiso 1 1 calc R . . . .
C30 C 0.2659(3) 0.8961(6) 0.4087(3) 0.0337(14) Uani 1 1 d . . . . .
H30 H 0.2344 0.9777 0.4122 0.040 Uiso 1 1 calc R . . . .
C31 C 0.3267(4) 0.2919(8) 0.5552(4) 0.057(2) Uani 1 1 d . . . . .
H31 H 0.3263 0.3066 0.5984 0.068 Uiso 1 1 calc R . . . .
C32 C 0.0322(4) 0.3392(8) 0.8519(3) 0.057(2) Uani 1 1 d . . . . .
H32 H 0.0200 0.3204 0.8091 0.069 Uiso 1 1 calc R . . . .
Cl1 Cl 0.30642(18) 0.4490(2) 0.52026(12) 0.0968(8) Uani 1 1 d . . . . .
Cl2 Cl 0.25343(13) 0.1701(2) 0.53306(11) 0.0771(6) Uani 1 1 d . . . . .
Cl3 Cl 0.41933(16) 0.2307(5) 0.5411(2) 0.195(2) Uani 1 1 d . . . . .
Cl4 Cl 0.13361(13) 0.3817(3) 0.86426(13) 0.1008(9) Uani 1 1 d . . . . .
Cl5 Cl 0.01301(15) 0.1858(3) 0.89083(11) 0.0823(7) Uani 1 1 d . . . . .
Cl6 Cl -0.03005(14) 0.4735(3) 0.87203(12) 0.0964(9) Uani 1 1 d . . . . .
O1 O 0.0960(3) 1.0204(5) 0.4825(2) 0.0471(12) Uani 1 1 d . . . . .
O2 O 0.1639(2) 0.5954(4) 0.43826(19) 0.0429(11) Uani 1 1 d . . . . .
O3 O -0.0756(3) 0.6901(4) 0.4569(2) 0.0473(12) Uani 1 1 d . . . . .
Re Re 0.04970(2) 0.81785(2) 0.38232(2) 0.02400(9) Uani 1 1 d . . . . .
S1 S -0.04688(7) 0.97430(14) 0.32821(6) 0.0262(3) Uani 1 1 d . . . . .
S2 S -0.01598(9) 1.18203(16) 0.22982(8) 0.0400(4) Uani 1 1 d . . . . .

loop_
_atom_site_aniso_label
_atom_site_aniso_U_11
_atom_site_aniso_U_22
_atom_site_aniso_U_33
_atom_site_aniso_U_23
_atom_site_aniso_U_13
_atom_site_aniso_U_12
Cl 0.0342(7) 0.0346(8) 0.0333(10) -0.0074(6) -0.0012(6) 0.0000(6)
C1 0.024(3) 0.033(3) 0.036(4) 0.002(3) 0.006(2) 0.001(2)
C2 0.027(3) 0.038(3) 0.022(4) -0.002(3) 0.006(2) 0.000(3)
C3 0.034(3) 0.023(3) 0.032(4) 0.000(3) 0.002(3) 0.006(2)
C4 0.029(3) 0.025(3) 0.028(4) 0.002(2) 0.005(2) 0.004(2)
C5 0.031(3) 0.041(3) 0.044(4) 0.000(3) 0.010(3) -0.004(3)
C6 0.047(4) 0.050(4) 0.059(5) -0.002(4) 0.025(3) 0.007(3)
C7 0.061(4) 0.031(3) 0.047(5) 0.002(3) 0.012(3) 0.006(3)
C8 0.046(4) 0.038(4) 0.058(5) -0.001(3) 0.009(3) -0.005(3)
C9 0.037(3) 0.035(3) 0.047(5) -0.003(3) 0.009(3) -0.003(3)
C10 0.026(3) 0.032(3) 0.027(4) 0.005(3) 0.001(2) 0.002(2)
C11 0.033(3) 0.047(4) 0.023(4) 0.004(3) -0.004(3) 0.013(3)
C12 0.044(4) 0.061(4) 0.036(4) 0.005(3) -0.003(3) 0.006(3)
C13 0.049(5) 0.099(7) 0.052(6) 0.009(5) -0.011(4) -0.013(4)
C14 0.035(4) 0.146(9) 0.059(6) 0.012(6) -0.007(4) 0.011(5)
C15 0.060(6) 0.121(8) 0.053(6) 0.005(6) -0.004(4) 0.055(6)
C16 0.047(4) 0.062(5) 0.051(5) 0.005(4) 0.003(3) 0.025(3)
C17 0.026(3) 0.038(3) 0.023(4) 0.006(3) 0.004(2) 0.001(2)
C18 0.026(3) 0.030(3) 0.025(4) -0.003(2) 0.002(2) -0.001(2)
C19 0.024(3) 0.035(3) 0.029(4) 0.003(3) -0.003(2) 0.002(2)
C20 0.024(3) 0.043(3) 0.033(4) -0.003(3) 0.000(2) -0.006(2)
C21 0.036(3) 0.047(4) 0.034(4) -0.008(3) -0.002(3) -0.001(3)
C22 0.047(4) 0.043(4) 0.032(4) -0.001(3) 0.011(3) 0.001(3)
N 0.024(2) 0.031(2) 0.021(3) 0.003(2) -0.0005(18) 0.0003(18)
C23 0.027(3) 0.037(3) 0.044(4) 0.003(3) 0.010(3) 0.001(3)
C24 0.023(3) 0.035(3) 0.033(4) -0.003(3) 0.004(2) 0.002(2)
C25 0.018(3) 0.034(3) 0.034(4) 0.002(3) 0.002(2) -0.002(2)
C26 0.033(3) 0.040(3) 0.040(4) 0.002(3) 0.004(3) 0.006(3)
C27 0.029(3) 0.053(4) 0.068(6) 0.011(4) 0.005(3) 0.013(3)
C28 0.031(3) 0.069(5) 0.043(5) 0.015(4) -0.008(3) -0.006(3)
C29 0.041(4) 0.054(4) 0.027(4) -0.006(3) -0.002(3) -0.008(3)
C30 0.028(3) 0.036(3) 0.037(4) 0.001(3) 0.001(3) -0.002(2)
C31 0.055(4) 0.068(5) 0.045(5) 0.015(4) -0.013(4) -0.008(4)
C32 0.045(4) 0.081(6) 0.043(5) -0.007(4) -0.007(3) 0.010(4)
Cl1 0.133(2) 0.0598(13) 0.096(2) 0.0209(13) 0.0059(16) 0.0139(14)
Cl2 0.0649(13) 0.0760(14) 0.0901(18) -0.0194(12) 0.0042(11) -0.0164(10)
Cl3 0.0415(14) 0.186(3) 0.362(7) 0.135(4) 0.040(2) 0.0342(19)
Cl4 0.0468(12) 0.135(2) 0.118(2) 0.0031(18) -0.0059(12) -0.0103(13)
Cl5 0.0778(15) 0.0951(17) 0.0731(17) 0.0082(13) 0.0012(12) 0.0033(12)
Cl6 0.0737(15) 0.0879(16) 0.122(2) -0.0386(15) -0.0231(14) 0.0267(13)
O1 0.045(3) 0.047(3) 0.048(3) -0.016(2) -0.002(2) -0.004(2)
O2 0.042(2) 0.048(3) 0.039(3) 0.012(2) 0.006(2) 0.017(2)
O3 0.048(3) 0.040(2) 0.058(3) -0.002(2) 0.025(2) -0.009(2)
Re 0.02149(12) 0.02531(13) 0.02521(17) -0.00037(10) 0.00210(9) 0.00094(9)
S1 0.0204(6) 0.0272(7) 0.0312(9) 0.0008(6) 0.0028(6) 0.0006(5)
S2 0.0333(8) 0.0429(9) 0.0437(11) 0.0172(8) 0.0019(7) 0.0042(7)

loop_
_atom_type_symbol
_atom_type_description
_atom_type_scat_dispersion_real
_atom_type_scat_dispersion_imag
_atom_type_scat_source
C C 0.0033 0.0016 'International Tables Vol C Tables 4.2.6.8 and 6.1.1.4'
H H 0.0000 0.0000 'International Tables Vol C Tables 4.2.6.8 and 6.1.1.4'
O O 0.0106 0.0060 'International Tables Vol C Tables 4.2.6.8 and 6.1.1.4'
S S 0.1246 0.1234 'International Tables Vol C Tables 4.2.6.8 and 6.1.1.4'
Re Re -1.0185 7.2310 'International Tables Vol C Tables 4.2.6.8 and 6.1.1.4'
Cl Cl 0.1484 0.1585 'International Tables Vol C Tables 4.2.6.8 and 6.1.1.4'
N N 0.0061 0.0033 'International Tables Vol C Tables 4.2.6.8 and 6.1.1.4'

loop_
_geom_angle_atom_site_label_1
_geom_angle_atom_site_label_2
_geom_angle_atom_site_label_3
_geom_angle
_geom_angle_site_symmetry_1
_geom_angle_site_symmetry_3
_geom_angle_publ_flag
O1 C1 Re 179.4(5) . . ?
O2 C2 Re 176.9(5) . . ?
O3 C3 Re 178.0(5) . . ?
C5 C4 C9 121.6(5) . . ?
C5 C4 S1 116.7(4) . . ?
C9 C4 S1 121.7(4) . . ?
C4 C5 C6 118.5(6) . . ?
C7 C6 C5 120.8(6) . . ?
C6 C7 C8 118.9(6) . . ?
C9 C8 C7 121.3(6) . . ?
C8 C9 C4 118.7(6) . . ?
C17 C10 S1 120.0(4) . . ?
C17 C10 S2 118.2(4) . . ?
S2 C10 S1 121.5(3) . . ?
C12 C11 S2 121.3(5) . . ?
C16 C11 C12 120.4(6) . . ?
C16 C11 S2 118.1(5) . . ?
C13 C12 C11 119.6(7) . . ?
C12 C13 C14 119.6(8) . . ?
C15 C14 C13 120.0(7) . . ?
C14 C15 C16 121.4(8) . . ?
C11 C16 C15 119.0(8) . . ?
C10 C17 N 123.7(5) . . ?
C19 C18 C25 116.3(5) . . ?
N C18 C19 123.4(5) . . ?
N C18 C25 120.3(5) . . ?
C20 C19 C18 119.7(5) . . ?
C20 C19 C24 118.6(5) . . ?
C24 C19 C18 121.6(5) . . ?
C21 C20 C19 120.2(5) . . ?
C20 C21 C22 120.8(6) . . ?
C23 C22 C21 119.0(6) . . ?
C17 N Re 115.3(3) . . ?
C18 N C17 117.3(5) . . ?
C18 N Re 125.7(4) . . ?
C24 C23 C22 121.2(6) . . ?
C23 C24 C19 120.2(5) . . ?
C26 C25 C18 121.1(5) . . ?
C26 C25 C30 119.5(5) . . ?
C30 C25 C18 119.2(5) . . ?
C27 C26 C25 121.2(6) . . ?
C26 C27 C28 119.1(6) . . ?
C29 C28 C27 121.3(6) . . ?
C28 C29 C30 120.1(6) . . ?
C29 C30 C25 118.9(5) . . ?
Cl1 C31 Cl2 110.2(4) . . ?
Cl3 C31 Cl1 110.8(5) . . ?
Cl3 C31 Cl2 110.1(5) . . ?
Cl4 C32 Cl5 109.3(4) . . ?
Cl6 C32 Cl4 112.3(4) . . ?
Cl6 C32 Cl5 110.0(4) . . ?
C1 Re Cl 177.15(17) . . ?
C1 Re C2 90.6(2) . . ?
C1 Re C3 88.3(2) . . ?
C1 Re N 97.7(2) . . ?
C1 Re S1 96.09(17) . . ?
C2 Re Cl 91.97(17) . . ?
C2 Re N 98.12(19) . . ?
C2 Re S1 173.28(17) . . ?
C3 Re Cl 93.00(17) . . ?
C3 Re C2 87.2(2) . . ?
C3 Re N 171.9(2) . . ?
C3 Re S1 93.64(17) . . ?
N Re Cl 80.70(12) . . ?
N Re S1 80.39(11) . . ?
S1 Re Cl 81.32(5) . . ?
C4 S1 Re 113.48(19) . . ?
C10 S1 C4 103.0(3) . . ?
C10 S1 Re 99.49(18) . . ?
C10 S2 C11 103.2(3) . . ?

loop_
_geom_bond_atom_site_label_1
_geom_bond_atom_site_label_2
_geom_bond_distance
_geom_bond_site_symmetry_2
_geom_bond_publ_flag
Cl Re 2.4950(16) . ?
C1 O1 1.162(7) . ?
C1 Re 1.891(6) . ?
C2 O2 1.130(6) . ?
C2 Re 1.939(6) . ?
C3 O3 1.139(7) . ?
C3 Re 1.933(6) . ?
C4 C5 1.377(8) . ?
C4 C9 1.380(8) . ?
C4 S1 1.797(6) . ?
C5 C6 1.393(9) . ?
C6 C7 1.375(10) . ?
C7 C8 1.389(9) . ?
C8 C9 1.372(9) . ?
C10 C17 1.340(7) . ?
C10 S1 1.771(6) . ?
C10 S2 1.762(5) . ?
C11 C12 1.389(9) . ?
C11 C16 1.371(9) . ?
C11 S2 1.782(6) . ?
C12 C13 1.381(9) . ?
C13 C14 1.381(12) . ?
C14 C15 1.358(14) . ?
C15 C16 1.379(11) . ?
C17 N 1.408(7) . ?
C18 C19 1.479(8) . ?
C18 N 1.322(7) . ?
C18 C25 1.478(8) . ?
C19 C20 1.397(8) . ?
C19 C24 1.403(8) . ?
C20 C21 1.386(9) . ?
C21 C22 1.390(9) . ?
C22 C23 1.376(8) . ?
N Re 2.245(4) . ?
C23 C24 1.380(8) . ?
C25 C26 1.393(7) . ?
C25 C30 1.400(8) . ?
C26 C27 1.365(9) . ?
C27 C28 1.384(10) . ?
C28 C29 1.372(10) . ?
C29 C30 1.396(8) . ?
C31 Cl1 1.724(7) . ?
C31 Cl2 1.737(7) . ?
C31 Cl3 1.714(8) . ?
C32 Cl4 1.744(7) . ?
C32 Cl5 1.763(8) . ?
C32 Cl6 1.743(8) . ?
Re S1 2.4595(15) . ?
